data_2226378
loop_
_publ_author_name
'Wu, Wen-Sheng'

_publ_section_title
;
 2,3-Diphenylquinoxalin-1-ium chloride
;
_journal_coeditor_code CI5102
_journal_issue 7
_journal_name_full 'Acta Crystallographica Section E'
_journal_page_first o1807
_journal_paper_doi 10.1107/S1600536810023883
_journal_volume 66
_journal_year 2010
_chemical_formula_iupac 'C20 H15 N2 +, Cl -'
_chemical_formula_moiety 'C20 H15 N2 +, Cl -'
_chemical_formula_sum 'C20 H15 Cl N2'
_chemical_formula_weight 318.79
_chemical_name_systematic
;
2,3-Diphenylquinoxalin-1-ium chloride
;
_space_group_IT_number 14
_symmetry_cell_setting monoclinic
_symmetry_space_group_name_Hall '-P 2ybc'
_symmetry_space_group_name_H-M 'P 1 21/c 1'
_atom_sites_solution_hydrogens geom
_atom_sites_solution_primary direct
_atom_sites_solution_secondary difmap
_audit_creation_method SHELXL-97
_cell_angle_alpha 90.00
_cell_angle_beta 112.692(3)
_cell_angle_gamma 90.00
_cell_formula_units_Z 4
_cell_length_a 10.498(3)
_cell_length_b 14.773(5)
_cell_length_c 11.359(4)
_cell_measurement_reflns_used 2838
_cell_measurement_temperature 293(2)
_cell_measurement_theta_max 25.05
_cell_measurement_theta_min 2.10
_cell_volume 1625.3(9)
_computing_cell_refinement 'SAINT (Bruker, 2002)'
_computing_data_collection 'SMART (Bruker, 2002)'
_computing_data_reduction 'SAINT (Bruker, 2002)'
_computing_molecular_graphics 'ORTEP-3 for Windows (Farrugia, 1997)'
_computing_publication_material 'WinGX (Farrugia, 1999)'
_computing_structure_refinement 'SHELXL97 (Sheldrick, 2008)'
_computing_structure_solution 'SHELXS97 (Sheldrick, 2008)'
_diffrn_ambient_temperature 293(2)
_diffrn_measured_fraction_theta_full 0.982
_diffrn_measured_fraction_theta_max 0.982
_diffrn_measurement_device_type 'Bruker SMART CCD area-detector'
_diffrn_measurement_method '\f and \w scans'
_diffrn_radiation_monochromator graphite
_diffrn_radiation_source 'fine-focus sealed tube'
_diffrn_radiation_type MoK\a
_diffrn_radiation_wavelength 0.71073
_diffrn_reflns_av_R_equivalents 0.0342
_diffrn_reflns_av_sigmaI/netI 0.0370
_diffrn_reflns_limit_h_max 12
_diffrn_reflns_limit_h_min -12
_diffrn_reflns_limit_k_max 17
_diffrn_reflns_limit_k_min -17
_diffrn_reflns_limit_l_max 10
_diffrn_reflns_limit_l_min -13
_diffrn_reflns_number 9558
_diffrn_reflns_theta_full 25.05
_diffrn_reflns_theta_max 25.05
_diffrn_reflns_theta_min 2.10
_diffrn_standards_number 0
_exptl_absorpt_coefficient_mu 0.235
_exptl_absorpt_correction_T_max 0.954
_exptl_absorpt_correction_T_min 0.943
_exptl_absorpt_correction_type multi-scan
_exptl_absorpt_process_details '(SADABS; Bruker, 2002)'
_exptl_crystal_colour yellow
_exptl_crystal_density_diffrn 1.303
_exptl_crystal_density_method 'not measured'
_exptl_crystal_description Block
_exptl_crystal_F_000 664
_exptl_crystal_size_max 0.25
_exptl_crystal_size_mid 0.22
_exptl_crystal_size_min 0.20
_refine_diff_density_max 0.175
_refine_diff_density_min -0.238
_refine_ls_extinction_coef 0.068(4)
_refine_ls_extinction_expression Fc^*^=kFc[1+0.001xFc^2^\l^3^/sin(2\q)]^-1/4^
_refine_ls_extinction_method 'SHELXL97 (Sheldrick, 2008)'
_refine_ls_goodness_of_fit_ref 1.061
_refine_ls_hydrogen_treatment constr
_refine_ls_matrix_type full
_refine_ls_number_parameters 209
_refine_ls_number_reflns 2893
_refine_ls_number_restraints 0
_refine_ls_restrained_S_all 1.061
_refine_ls_R_factor_all 0.0507
_refine_ls_R_factor_gt 0.0389
_refine_ls_shift/su_max 0.001
_refine_ls_shift/su_mean 0.000
_refine_ls_structure_factor_coef Fsqd
_refine_ls_weighting_details 'calc w=1/[\s^2^(Fo^2^)+(0.0549P)^2^+0.2666P] where P=(Fo^2^+2Fc^2^)/3'
_refine_ls_weighting_scheme calc
_refine_ls_wR_factor_gt 0.1036
_refine_ls_wR_factor_ref 0.1094
_reflns_number_gt 2257
_reflns_number_total 2893
_reflns_threshold_expression I>2\s(I)
_cod_data_source_file ci5102.cif
_cod_data_source_block I
_cod_original_sg_symbol_H-M 'P 21/c'
_cod_database_code 2226378
_cod_database_fobs_code 2226378

loop_
_symmetry_equiv_pos_as_xyz
'x, y, z'
'-x, y+1/2, -z+1/2'
'-x, -y, -z'
'x, -y-1/2, z-1/2'

loop_
_atom_site_type_symbol
_atom_site_label
_atom_site_fract_x
_atom_site_fract_y
_atom_site_fract_z
_atom_site_U_iso_or_equiv
_atom_site_adp_type
_atom_site_calc_flag
_atom_site_refinement_flags
_atom_site_occupancy
_atom_site_disorder_assembly
_atom_site_disorder_group
Cl Cl1 -0.00715(5) 0.21487(3) 0.19706(5) 0.0593(2) Uani d . 1 . .
C C13 0.25287(17) 0.73467(11) 0.12361(16) 0.0396(4) Uani d . 1 . .
C C6 0.23732(18) 0.83023(11) 0.15477(17) 0.0410(4) Uani d . 1 . .
C C14 0.35118(18) 0.70084(11) 0.07464(17) 0.0420(4) Uani d . 1 . .
C C1 0.35195(19) 0.88047(12) 0.22987(19) 0.0497(5) Uani d . 1 . .
H H1 0.4398 0.8553 0.2571 0.060 Uiso calc R 1 . .
C C12 0.44507(19) 0.76230(12) 0.04193(17) 0.0442(4) Uani d . 1 . .
C C20 0.18022(19) 0.58334(11) 0.13075(17) 0.0456(4) Uani d . 1 . .
C C8 0.6742(2) 0.79882(16) 0.0578(2) 0.0698(6) Uani d . 1 . .
H H8 0.7683 0.7863 0.0901 0.084 Uiso calc R 1 . .
C C5 0.10701(19) 0.86889(12) 0.11425(18) 0.0483(5) Uani d . 1 . .
H H5 0.0297 0.8355 0.0649 0.058 Uiso calc R 1 . .
C C2 0.3345(2) 0.96830(13) 0.2638(2) 0.0593(5) Uani d . 1 . .
H H2 0.4108 1.0016 0.3154 0.071 Uiso calc R 1 . .
C C15 0.2795(2) 0.55363(12) 0.08495(17) 0.0483(5) Uani d . 1 . .
C C4 0.0922(2) 0.95729(13) 0.14748(19) 0.0544(5) Uani d . 1 . .
H H4 0.0048 0.9834 0.1190 0.065 Uiso calc R 1 . .
C C3 0.2050(2) 1.00672(13) 0.2220(2) 0.0586(6) Uani d . 1 . .
H H3 0.1941 1.0660 0.2442 0.070 Uiso calc R 1 . .
C C18 0.1142(2) 0.43199(14) 0.1498(2) 0.0664(6) Uani d . 1 . .
H H18 0.0618 0.3905 0.1734 0.080 Uiso calc R 1 . .
C C7 0.5854(2) 0.74393(14) 0.0890(2) 0.0578(5) Uani d . 1 . .
H H7 0.6200 0.6942 0.1421 0.069 Uiso calc R 1 . .
C C17 0.2095(3) 0.40062(13) 0.1005(2) 0.0677(6) Uani d . 1 . .
H H17 0.2171 0.3388 0.0895 0.081 Uiso calc R 1 . .
C C11 0.3943(2) 0.83694(13) -0.03710(18) 0.0508(5) Uani d . 1 . .
H H11 0.3006 0.8505 -0.0680 0.061 Uiso calc R 1 . .
C C19 0.0969(2) 0.52241(13) 0.16366(19) 0.0564(5) Uani d . 1 . .
H H19 0.0317 0.5430 0.1941 0.068 Uiso calc R 1 . .
C C16 0.2915(2) 0.45917(13) 0.0684(2) 0.0604(6) Uani d . 1 . .
H H16 0.3545 0.4374 0.0360 0.072 Uiso calc R 1 . .
C C10 0.4835(2) 0.89082(15) -0.0695(2) 0.0642(6) Uani d . 1 . .
H H10 0.4493 0.9398 -0.1240 0.077 Uiso calc R 1 . .
C C9 0.6229(2) 0.87214(17) -0.0213(2) 0.0733(7) Uani d . 1 . .
H H9 0.6827 0.9092 -0.0422 0.088 Uiso calc R 1 . .
N N1 0.17297(15) 0.67478(9) 0.14856(14) 0.0431(4) Uani d . 1 . .
H H1A 0.1134 0.6942 0.1774 0.052 Uiso calc R 1 . .
N N2 0.36430(16) 0.61318(10) 0.05822(15) 0.0489(4) Uani d . 1 . .

loop_
_atom_site_aniso_label
_atom_site_aniso_U_11
_atom_site_aniso_U_22
_atom_site_aniso_U_33
_atom_site_aniso_U_12
_atom_site_aniso_U_13
_atom_site_aniso_U_23
Cl1 0.0709(4) 0.0488(3) 0.0721(4) -0.0091(2) 0.0429(3) -0.0097(2)
C13 0.0447(9) 0.0376(9) 0.0363(10) 0.0010(7) 0.0152(8) 0.0010(7)
C6 0.0522(10) 0.0352(9) 0.0420(10) 0.0013(8) 0.0251(8) 0.0027(8)
C14 0.0503(10) 0.0391(9) 0.0378(10) 0.0026(8) 0.0183(8) -0.0010(7)
C1 0.0525(11) 0.0440(10) 0.0567(12) 0.0004(8) 0.0256(9) -0.0038(9)
C12 0.0537(11) 0.0414(9) 0.0436(11) 0.0014(8) 0.0257(9) -0.0053(8)
C20 0.0562(11) 0.0367(9) 0.0413(10) -0.0013(8) 0.0162(9) -0.0007(8)
C8 0.0539(12) 0.0829(16) 0.0802(16) 0.0013(11) 0.0342(12) 0.0017(13)
C5 0.0530(11) 0.0476(10) 0.0475(11) 0.0025(8) 0.0230(9) 0.0024(8)
C2 0.0686(13) 0.0436(10) 0.0722(15) -0.0085(10) 0.0343(12) -0.0121(10)
C15 0.0598(11) 0.0384(9) 0.0449(11) 0.0005(8) 0.0183(9) -0.0008(8)
C4 0.0653(13) 0.0503(11) 0.0570(12) 0.0179(10) 0.0339(11) 0.0089(10)
C3 0.0823(15) 0.0378(10) 0.0691(14) 0.0048(10) 0.0441(12) -0.0011(9)
C18 0.0847(16) 0.0457(11) 0.0668(14) -0.0142(11) 0.0272(12) 0.0036(10)
C7 0.0577(12) 0.0540(11) 0.0684(14) 0.0113(10) 0.0317(11) 0.0039(10)
C17 0.0913(16) 0.0349(10) 0.0705(15) -0.0045(11) 0.0242(13) -0.0022(10)
C11 0.0544(11) 0.0532(11) 0.0456(11) -0.0004(9) 0.0201(9) 0.0025(9)
C19 0.0684(13) 0.0457(11) 0.0567(13) -0.0071(9) 0.0261(10) 0.0020(9)
C16 0.0754(14) 0.0397(10) 0.0624(13) 0.0030(10) 0.0225(11) -0.0066(9)
C10 0.0742(15) 0.0642(13) 0.0553(13) -0.0057(11) 0.0264(11) 0.0136(11)
C9 0.0718(15) 0.0853(16) 0.0735(16) -0.0172(13) 0.0398(13) 0.0062(13)
N1 0.0508(9) 0.0383(8) 0.0444(9) 0.0024(7) 0.0230(7) 0.0014(7)
N2 0.0590(9) 0.0388(8) 0.0508(10) 0.0033(7) 0.0234(8) -0.0024(7)

loop_
_atom_type_symbol
_atom_type_description
_atom_type_scat_dispersion_real
_atom_type_scat_dispersion_imag
_atom_type_scat_source
C C 0.0033 0.0016 'International Tables Vol C Tables 4.2.6.8 and 6.1.1.4'
H H 0.0000 0.0000 'International Tables Vol C Tables 4.2.6.8 and 6.1.1.4'
N N 0.0061 0.0033 'International Tables Vol C Tables 4.2.6.8 and 6.1.1.4'
O O 0.0106 0.0060 'International Tables Vol C Tables 4.2.6.8 and 6.1.1.4'
Cl Cl 0.1484 0.1585 'International Tables Vol C Tables 4.2.6.8 and 6.1.1.4'

loop_
_geom_angle_atom_site_label_1
_geom_angle_atom_site_label_2
_geom_angle_atom_site_label_3
_geom_angle_site_symmetry_1
_geom_angle_site_symmetry_3
_geom_angle
_geom_angle_publ_flag
N1 C13 C14 . . 117.35(15) ?
N1 C13 C6 . . 116.70(15) ?
C14 C13 C6 . . 125.88(15) ?
C5 C6 C1 . . 119.53(16) ?
C5 C6 C13 . . 119.95(16) ?
C1 C6 C13 . . 120.44(16) ?
N2 C14 C13 . . 121.60(16) ?
N2 C14 C12 . . 116.54(15) ?
C13 C14 C12 . . 121.85(14) ?
C2 C1 C6 . . 119.62(18) ?
C2 C1 H1 . . 120.2 ?
C6 C1 H1 . . 120.2 ?
C7 C12 C11 . . 119.33(18) ?
C7 C12 C14 . . 119.44(17) ?
C11 C12 C14 . . 121.22(16) ?
N1 C20 C19 . . 121.12(17) ?
N1 C20 C15 . . 117.01(15) ?
C19 C20 C15 . . 121.79(16) ?
C9 C8 C7 . . 119.8(2) ?
C9 C8 H8 . . 120.1 ?
C7 C8 H8 . . 120.1 ?
C4 C5 C6 . . 119.88(18) ?
C4 C5 H5 . . 120.1 ?
C6 C5 H5 . . 120.1 ?
C3 C2 C1 . . 120.58(19) ?
C3 C2 H2 . . 119.7 ?
C1 C2 H2 . . 119.7 ?
N2 C15 C20 . . 121.46(16) ?
N2 C15 C16 . . 120.29(18) ?
C20 C15 C16 . . 118.24(17) ?
C3 C4 C5 . . 120.63(18) ?
C3 C4 H4 . . 119.7 ?
C5 C4 H4 . . 119.7 ?
C4 C3 C2 . . 119.74(18) ?
C4 C3 H3 . . 120.1 ?
C2 C3 H3 . . 120.1 ?
C19 C18 C17 . . 121.2(2) ?
C19 C18 H18 . . 119.4 ?
C17 C18 H18 . . 119.4 ?
C8 C7 C12 . . 120.5(2) ?
C8 C7 H7 . . 119.7 ?
C12 C7 H7 . . 119.7 ?
C16 C17 C18 . . 121.22(19) ?
C16 C17 H17 . . 119.4 ?
C18 C17 H17 . . 119.4 ?
C10 C11 C12 . . 119.84(18) ?
C10 C11 H11 . . 120.1 ?
C12 C11 H11 . . 120.1 ?
C18 C19 C20 . . 118.2(2) ?
C18 C19 H19 . . 120.9 ?
C20 C19 H19 . . 120.9 ?
C17 C16 C15 . . 119.3(2) ?
C17 C16 H16 . . 120.3 ?
C15 C16 H16 . . 120.3 ?
C9 C10 C11 . . 120.2(2) ?
C9 C10 H10 . . 119.9 ?
C11 C10 H10 . . 119.9 ?
C8 C9 C10 . . 120.3(2) ?
C8 C9 H9 . . 119.9 ?
C10 C9 H9 . . 119.9 ?
C13 N1 C20 . . 123.43(15) ?
C13 N1 H1A . . 118.3 ?
C20 N1 H1A . . 118.3 ?
C14 N2 C15 . . 119.11(16) ?

loop_
_geom_bond_atom_site_label_1
_geom_bond_atom_site_label_2
_geom_bond_site_symmetry_2
_geom_bond_distance
_geom_bond_publ_flag
C13 N1 . 1.323(2) ?
C13 C14 . 1.438(2) ?
C13 C6 . 1.480(2) ?
C6 C5 . 1.387(2) ?
C6 C1 . 1.391(3) ?
C14 N2 . 1.323(2) ?
C14 C12 . 1.489(2) ?
C1 C2 . 1.386(3) ?
C1 H1 . 0.93 ?
C12 C7 . 1.387(3) ?
C12 C11 . 1.392(3) ?
C20 N1 . 1.372(2) ?
C20 C19 . 1.402(3) ?
C20 C15 . 1.403(2) ?
C8 C9 . 1.377(3) ?
C8 C7 . 1.381(3) ?
C8 H8 . 0.93 ?
C5 C4 . 1.385(3) ?
C5 H5 . 0.93 ?
C2 C3 . 1.378(3) ?
C2 H2 . 0.93 ?
C15 N2 . 1.367(2) ?
C15 C16 . 1.420(3) ?
C4 C3 . 1.371(3) ?
C4 H4 . 0.93 ?
C3 H3 . 0.93 ?
C18 C19 . 1.365(3) ?
C18 C17 . 1.400(3) ?
C18 H18 . 0.93 ?
C7 H7 . 0.93 ?
C17 C16 . 1.366(3) ?
C17 H17 . 0.93 ?
C11 C10 . 1.383(3) ?
C11 H11 . 0.93 ?
C19 H19 . 0.93 ?
C16 H16 . 0.93 ?
C10 C9 . 1.379(3) ?
C10 H10 . 0.93 ?
C9 H9 . 0.93 ?
N1 H1A . 0.86 ?

loop_
_geom_hbond_atom_site_label_D
_geom_hbond_atom_site_label_H
_geom_hbond_atom_site_label_A
_geom_hbond_site_symmetry_A
_geom_hbond_distance_DH
_geom_hbond_distance_HA
_geom_hbond_distance_DA
_geom_hbond_angle_DHA
N1 H1A Cl1 2 0.86 2.14 2.9684(16) 160
C18 H18 Cl1 1 0.93 2.73 3.568(2) 150

loop_
_geom_torsion_atom_site_label_1
_geom_torsion_atom_site_label_2
_geom_torsion_atom_site_label_3
_geom_torsion_atom_site_label_4
_geom_torsion_site_symmetry_1
_geom_torsion_site_symmetry_2
_geom_torsion_site_symmetry_3
_geom_torsion_site_symmetry_4
_geom_torsion
_geom_torsion_publ_flag
N1 C13 C6 C5 . . . . -49.4(2) ?
C14 C13 C6 C5 . . . . 133.74(19) ?
N1 C13 C6 C1 . . . . 127.41(18) ?
C14 C13 C6 C1 . . . . -49.4(3) ?
N1 C13 C14 N2 . . . . -1.8(3) ?
C6 C13 C14 N2 . . . . 175.02(17) ?
N1 C13 C14 C12 . . . . 179.30(16) ?
C6 C13 C14 C12 . . . . -3.9(3) ?
C5 C6 C1 C2 . . . . 0.4(3) ?
C13 C6 C1 C2 . . . . -176.49(17) ?
N2 C14 C12 C7 . . . . -49.1(2) ?
C13 C14 C12 C7 . . . . 129.83(19) ?
N2 C14 C12 C11 . . . . 129.61(18) ?
C13 C14 C12 C11 . . . . -51.4(2) ?
C1 C6 C5 C4 . . . . 0.8(3) ?
C13 C6 C5 C4 . . . . 177.62(16) ?
C6 C1 C2 C3 . . . . -1.2(3) ?
N1 C20 C15 N2 . . . . -0.6(3) ?
C19 C20 C15 N2 . . . . -177.17(17) ?
N1 C20 C15 C16 . . . . 178.58(17) ?
C19 C20 C15 C16 . . . . 2.0(3) ?
C6 C5 C4 C3 . . . . -1.1(3) ?
C5 C4 C3 C2 . . . . 0.3(3) ?
C1 C2 C3 C4 . . . . 0.9(3) ?
C9 C8 C7 C12 . . . . -0.4(3) ?
C11 C12 C7 C8 . . . . -0.2(3) ?
C14 C12 C7 C8 . . . . 178.61(19) ?
C19 C18 C17 C16 . . . . 2.1(3) ?
C7 C12 C11 C10 . . . . 1.1(3) ?
C14 C12 C11 C10 . . . . -177.61(18) ?
C17 C18 C19 C20 . . . . -1.9(3) ?
N1 C20 C19 C18 . . . . -176.65(19) ?
C15 C20 C19 C18 . . . . -0.2(3) ?
C18 C17 C16 C15 . . . . -0.2(3) ?
N2 C15 C16 C17 . . . . 177.39(19) ?
C20 C15 C16 C17 . . . . -1.8(3) ?
C12 C11 C10 C9 . . . . -1.6(3) ?
C7 C8 C9 C10 . . . . -0.1(4) ?
C11 C10 C9 C8 . . . . 1.1(4) ?
C14 C13 N1 C20 . . . . 0.4(2) ?
C6 C13 N1 C20 . . . . -176.73(16) ?
C19 C20 N1 C13 . . . . 177.36(17) ?
C15 C20 N1 C13 . . . . 0.7(3) ?
C13 C14 N2 C15 . . . . 2.0(3) ?
C12 C14 N2 C15 . . . . -179.07(15) ?
C20 C15 N2 C14 . . . . -0.8(3) ?
C16 C15 N2 C14 . . . . -179.90(18) ?

loop_
_cod_related_entry_id
_cod_related_entry_database
_cod_related_entry_code
1 ChemSpider 30656108
